data_7704899
loop_
_publ_author_name
'Qiu, Yuqing'
'Feng, Yuquan'
'Zhao, Qian'
'Wang, Hongwei'
'Guo, Yingchen'
'Qiu, Dongfang'

_publ_section_title
;
 White light emission from a green cyclometalated platinum(ii)
 terpyridylphenylacetylide upon titration with Zn(ii) and Eu(iii ).
;
_journal_issue 32
_journal_name_full 'Dalton transactions (Cambridge, England : 2003)'
_journal_page_first 11163
_journal_page_last 11169
_journal_paper_doi 10.1039/d0dt02336a
_journal_volume 49
_journal_year 2020
_chemical_formula_moiety 'C59 H59 N7 Pt'
_chemical_formula_sum 'C59 H59 N7 Pt'
_chemical_formula_weight 1061.22
_space_group_crystal_system triclinic
_space_group_IT_number 2
_space_group_name_Hall '-P 1'
_space_group_name_H-M_alt 'P -1'
_atom_sites_solution_hydrogens geom
_atom_sites_solution_primary dual
_audit_creation_date 2020-07-18
_audit_creation_method
;
Olex2 1.2
(compiled 2018.05.29 svn.r3508 for OlexSys, GUI svn.r5506)
;
_audit_update_record
;
2020-07-19 deposited with the CCDC.	2020-07-21 downloaded from the CCDC.
;
_cell_angle_alpha 96.159(3)
_cell_angle_beta 97.366(3)
_cell_angle_gamma 110.571(2)
_cell_formula_units_Z 2
_cell_length_a 10.5360(8)
_cell_length_b 11.9418(10)
_cell_length_c 20.8159(17)
_cell_measurement_reflns_used 4687
_cell_measurement_temperature 100(2)
_cell_measurement_theta_max 25.19
_cell_measurement_theta_min 2.24
_cell_volume 2398.8(3)
_computing_cell_refinement 'SAINT V8.38A (?, 2016)'
_computing_data_collection 'Bruker APEX-II (Bruker, 2008)'
_computing_data_reduction 'SAINT V8.38A (?, 2016)'
_computing_molecular_graphics 'Olex2 (Dolomanov et al., 2009)'
_computing_publication_material 'Olex2 (Dolomanov et al., 2009)'
_computing_structure_refinement 'ShelXL (Sheldrick, 2015)'
_computing_structure_solution 'ShelXT (Sheldrick, 2015)'
_diffrn_ambient_temperature 100.15
_diffrn_measured_fraction_theta_full 0.997
_diffrn_measured_fraction_theta_max 0.997
_diffrn_measurement_device_type 'CCD area detector'
_diffrn_measurement_method 'phi and omega scans'
_diffrn_radiation_monochromator graphite
_diffrn_radiation_type MoK\a
_diffrn_radiation_wavelength 0.71073
_diffrn_reflns_av_R_equivalents 0.0949
_diffrn_reflns_av_unetI/netI 0.1028
_diffrn_reflns_Laue_measured_fraction_full 0.997
_diffrn_reflns_Laue_measured_fraction_max 0.997
_diffrn_reflns_limit_h_max 11
_diffrn_reflns_limit_h_min -12
_diffrn_reflns_limit_k_max 14
_diffrn_reflns_limit_k_min -14
_diffrn_reflns_limit_l_max 25
_diffrn_reflns_limit_l_min -25
_diffrn_reflns_number 31403
_diffrn_reflns_point_group_measured_fraction_full 0.997
_diffrn_reflns_point_group_measured_fraction_max 0.997
_diffrn_reflns_theta_full 25.242
_diffrn_reflns_theta_max 26.000
_diffrn_reflns_theta_min 2.240
_exptl_absorpt_coefficient_mu 2.972
_exptl_absorpt_correction_T_max 0.7457
_exptl_absorpt_correction_T_min 0.6328
_exptl_absorpt_correction_type multi-scan
_exptl_absorpt_process_details
'SADABS-2016/2 (Bruker,2016/2) was used for absorption correction. wR2(int) was 0.0939 before and 0.0766 after correction. The Ratio of minimum to maximum transmission is 0.8486. The \l/2 correction factor is Not present.'
_exptl_crystal_colour yellow
_exptl_crystal_colour_primary yellow
_exptl_crystal_density_diffrn 1.469
_exptl_crystal_density_method 'not measured'
_exptl_crystal_description block
_exptl_crystal_F_000 1080
_exptl_crystal_size_max 0.29
_exptl_crystal_size_mid 0.25
_exptl_crystal_size_min 0.22
_refine_diff_density_max 0.976
_refine_diff_density_min -1.191
_refine_diff_density_rms 0.152
_refine_ls_extinction_method none
_refine_ls_goodness_of_fit_ref 1.028
_refine_ls_hydrogen_treatment constr
_refine_ls_matrix_type full
_refine_ls_number_parameters 642
_refine_ls_number_reflns 9387
_refine_ls_number_restraints 12
_refine_ls_restrained_S_all 1.036
_refine_ls_R_factor_all 0.0766
_refine_ls_R_factor_gt 0.0488
_refine_ls_shift/su_max 0.001
_refine_ls_shift/su_mean 0.000
_refine_ls_structure_factor_coef Fsqd
_refine_ls_weighting_details 'w=1/[\s^2^(Fo^2^)+(0.0173P)^2^+2.5003P] where P=(Fo^2^+2Fc^2^)/3'
_refine_ls_weighting_scheme calc
_refine_ls_wR_factor_gt 0.0769
_refine_ls_wR_factor_ref 0.0874
_reflns_Friedel_coverage 0.000
_reflns_number_gt 7245
_reflns_number_total 9387
_reflns_threshold_expression 'I > 2\s(I)'
_cod_data_source_file d0dt02336a2.cif
_cod_data_source_block 1962625
_cod_depositor_comments 'Adding full bibliography for 7704898--7704899.cif.'
_cod_database_code 7704899
_shelx_shelxl_version_number 2018/3
_shelx_space_group_comment
;
The symmetry employed for this shelxl refinement is uniquely defined
by the following loop, which should always be used as a source of
symmetry information in preference to the above space-group names.
They are only intended as comments.
;
_shelx_estimated_absorpt_t_max 0.561
_shelx_estimated_absorpt_t_min 0.479
_olex2_refinement_description
;
1. Fixed Uiso
 At 1.2 times of:
  All C(H) groups, All C(H,H) groups, All C(H,H,H,H) groups
 At 1.5 times of:
  All C(H,H,H) groups
2. Uiso/Uaniso restraints and constraints
Uanis(C58) \\sim Ueq, Uanis(C59) \\sim Ueq: with sigma of 0.005 and sigma for
terminal atoms of 0.01
3. Others
 Fixed Sof: H32A(0.5) H32B(0.5) H32C(0.5) H32D(0.5) C33(0.5) H33A(0.5)
 H33B(0.5) C34(0.5) H34A(0.5) H34B(0.5) C35(0.5) H35A(0.5) H35B(0.5) C36(0.5)
 H36A(0.5) H36B(0.5) H36C(0.5) C34'(0.5) H34C(0.5) H34D(0.5) C33'(0.5)
 H33C(0.5) H33D(0.5) C35'(0.5) H35C(0.5) H35D(0.5) C36'(0.5) H36D(0.5)
 H36E(0.5) H36F(0.5)
4.a Secondary CH2 refined with riding coordinates:
 C8(H8A,H8B), C9(H9A,H9B), C10(H10A,H10B), C11(H11A,H11B), C12(H12A,H12B),
 C13(H13A,H13B), C14(H14A,H14B), C29(H29A,H29B), C30(H30A,H30B), C31(H31A,H31B),
  C32(H32A,H32B), C32(H32C,H32D), C33(H33A,H33B), C34(H34A,H34B), C35(H35A,
 H35B), C34'(H34C,H34D), C33'(H33C,H33D), C35'(H35C,H35D)
4.b Me refined with riding coordinates:
 C15(H15A,H15B,H15C)
4.c Aromatic/amide H refined with riding coordinates:
 C2(H2), C3(H3), C4(H4), C5(H5), C19(H19), C20(H20), C21(H21), C24(H24),
 C25(H25), C26(H26), C27(H27), C40(H40), C41(H41), C43(H43), C44(H44), C46(H46),
  C49(H49), C51(H51), C52(H52), C53(H53), C54(H54), C56(H56), C57(H57),
 C58(H58), C59(H59)
4.d Idealised Me refined as rotating group:
 C36(H36A,H36B,H36C), C36'(H36D,H36E,H36F)
;
_olex2_submission_special_instructions 'No special instructions were received'

loop_
_space_group_symop_operation_xyz
'x, y, z'
'-x, -y, -z'

loop_
_atom_site_label
_atom_site_type_symbol
_atom_site_fract_x
_atom_site_fract_y
_atom_site_fract_z
_atom_site_U_iso_or_equiv
_atom_site_adp_type
_atom_site_occupancy
_atom_site_site_symmetry_order
_atom_site_calc_flag
_atom_site_refinement_flags_posn
_atom_site_refinement_flags_adp
_atom_site_refinement_flags_occupancy
_atom_site_disorder_assembly
_atom_site_disorder_group
Pt1 Pt 0.71686(3) 0.95457(2) 0.02796(2) 0.02240(7) Uani 1 1 d . . . . .
C1 C 0.5692(6) 1.0674(5) 0.1275(3) 0.0249(14) Uani 1 1 d . . . . .
C2 C 0.5387(6) 0.9907(5) 0.1744(3) 0.0311(15) Uani 1 1 d . . . . .
H2 H 0.559167 0.919122 0.172130 0.037 Uiso 1 1 calc R . . . .
C3 C 0.4775(6) 1.0240(6) 0.2238(3) 0.0365(16) Uani 1 1 d . . . . .
H3 H 0.456298 0.974112 0.256590 0.044 Uiso 1 1 calc R . . . .
C4 C 0.4453(6) 1.1286(6) 0.2278(3) 0.0344(16) Uani 1 1 d . . . . .
H4 H 0.402999 1.147631 0.262849 0.041 Uiso 1 1 calc R . . . .
C5 C 0.4738(6) 1.2040(5) 0.1817(3) 0.0308(15) Uani 1 1 d . . . . .
H5 H 0.452009 1.274876 0.184150 0.037 Uiso 1 1 calc R . . . .
C6 C 0.5361(6) 1.1719(5) 0.1313(3) 0.0275(14) Uani 1 1 d . . . . .
C7 C 0.6334(6) 1.1575(5) 0.0442(3) 0.0249(14) Uani 1 1 d . . . . .
C8 C 0.5604(6) 1.3383(5) 0.0631(3) 0.0305(15) Uani 1 1 d . . . . .
H8A H 0.488503 1.350757 0.086045 0.037 Uiso 1 1 calc R . . . .
H8B H 0.527853 1.328381 0.015328 0.037 Uiso 1 1 calc R . . . .
C9 C 0.6925(6) 1.4499(5) 0.0834(3) 0.0290(14) Uani 1 1 d . . . . .
H9A H 0.672261 1.521921 0.073706 0.035 Uiso 1 1 calc R . . . .
H9B H 0.760104 1.441365 0.056179 0.035 Uiso 1 1 calc R . . . .
C10 C 0.7581(6) 1.4724(5) 0.1555(3) 0.0275(14) Uani 1 1 d . . . . .
H10A H 0.689677 1.477051 0.183102 0.033 Uiso 1 1 calc R . . . .
H10B H 0.784423 1.403159 0.164930 0.033 Uiso 1 1 calc R . . . .
C11 C 0.8849(6) 1.5888(5) 0.1736(3) 0.0293(14) Uani 1 1 d . . . . .
H11A H 0.854967 1.658727 0.175260 0.035 Uiso 1 1 calc R . . . .
H11B H 0.941154 1.593732 0.138605 0.035 Uiso 1 1 calc R . . . .
C12 C 0.9746(7) 1.5989(6) 0.2391(3) 0.0417(18) Uani 1 1 d . . . . .
H12A H 1.010755 1.532771 0.235995 0.050 Uiso 1 1 calc R . . . .
H12B H 1.054367 1.676706 0.246947 0.050 Uiso 1 1 calc R . . . .
C13 C 0.9030(7) 1.5927(6) 0.2965(3) 0.0474(19) Uani 1 1 d . . . . .
H13A H 0.824382 1.514212 0.289286 0.057 Uiso 1 1 calc R . . . .
H13B H 0.865405 1.657976 0.299354 0.057 Uiso 1 1 calc R . . . .
C14 C 0.9959(8) 1.6055(7) 0.3616(3) 0.065(2) Uani 1 1 d . . . . .
H14A H 1.071895 1.685786 0.370239 0.078 Uiso 1 1 calc R . . . .
H14B H 1.036974 1.542633 0.358355 0.078 Uiso 1 1 calc R . . . .
C15 C 0.9169(10) 1.5925(10) 0.4189(4) 0.117(5) Uani 1 1 d . . . . .
H15A H 0.979922 1.601219 0.459710 0.175 Uiso 1 1 calc R . . . .
H15B H 0.877521 1.655577 0.422844 0.175 Uiso 1 1 calc R . . . .
H15C H 0.842613 1.512475 0.410963 0.175 Uiso 1 1 calc R . . . .
C16 C 0.7007(6) 1.1747(5) -0.0134(3) 0.0247(14) Uani 1 1 d . . . . .
C17 C 0.7532(6) 1.0847(5) -0.0258(3) 0.0230(13) Uani 1 1 d . . . . .
C18 C 0.8226(6) 1.0785(5) -0.0780(3) 0.0253(14) Uani 1 1 d . . . . .
C19 C 0.8412(6) 1.1694(5) -0.1196(3) 0.0287(14) Uani 1 1 d . . . . .
H19 H 0.888852 1.168615 -0.155299 0.034 Uiso 1 1 calc R . . . .
C20 C 0.7874(6) 1.2585(5) -0.1061(3) 0.0307(15) Uani 1 1 d . . . . .
H20 H 0.799286 1.318816 -0.133494 0.037 Uiso 1 1 calc R . . . .
C21 C 0.7175(6) 1.2632(5) -0.0547(3) 0.0286(14) Uani 1 1 d . . . . .
H21 H 0.681368 1.325009 -0.047268 0.034 Uiso 1 1 calc R . . . .
C22 C 0.8620(6) 0.9729(5) -0.0807(3) 0.0239(13) Uani 1 1 d . . . . .
C23 C 0.8658(6) 0.8045(5) -0.0487(3) 0.0229(13) Uani 1 1 d . . . . .
C24 C 0.8526(6) 0.7054(5) -0.0174(3) 0.0268(14) Uani 1 1 d . . . . .
H24 H 0.804751 0.691925 0.018501 0.032 Uiso 1 1 calc R . . . .
C25 C 0.9123(6) 0.6271(5) -0.0409(3) 0.0316(15) Uani 1 1 d . . . . .
H25 H 0.906121 0.558420 -0.020428 0.038 Uiso 1 1 calc R . . . .
C26 C 0.9816(6) 0.6463(5) -0.0939(3) 0.0318(15) Uani 1 1 d . . . . .
H26 H 1.020529 0.589677 -0.108609 0.038 Uiso 1 1 calc R . . . .
C27 C 0.9958(6) 0.7449(5) -0.1258(3) 0.0258(14) Uani 1 1 d . . . . .
H27 H 1.043203 0.757605 -0.161827 0.031 Uiso 1 1 calc R . . . .
C28 C 0.9357(6) 0.8249(5) -0.1015(3) 0.0238(13) Uani 1 1 d . . . . .
C29 C 1.0081(6) 0.9936(5) -0.1691(3) 0.0283(15) Uani 1 1 d . . . . .
H29A H 1.086703 0.967779 -0.172981 0.034 Uiso 1 1 calc R . . . .
H29B H 1.045817 1.082145 -0.153269 0.034 Uiso 1 1 calc R . . . .
C30 C 0.9196(6) 0.9679(5) -0.2363(3) 0.0316(15) Uani 1 1 d . . . . .
H30A H 0.838069 0.989650 -0.232452 0.038 Uiso 1 1 calc R . . . .
H30B H 0.886563 0.880240 -0.253769 0.038 Uiso 1 1 calc R . . . .
C31 C 1.0007(7) 1.0401(6) -0.2834(3) 0.0438(18) Uani 1 1 d . . . . .
H31A H 1.035457 1.127305 -0.264500 0.053 Uiso 1 1 calc R . . . .
H31B H 1.081714 1.017415 -0.286621 0.053 Uiso 1 1 calc R . . . .
C32 C 0.9209(8) 1.0227(6) -0.3524(3) 0.0467(19) Uani 1 1 d . . . . .
H32A H 0.850677 1.060014 -0.351238 0.056 Uiso 0.5 1 calc R . P A 1
H32B H 0.872833 0.935042 -0.369504 0.056 Uiso 0.5 1 calc R . P A 1
H32C H 0.913203 0.943404 -0.375962 0.056 Uiso 0.5 1 calc R . P B 2
H32D H 0.976808 1.085946 -0.375239 0.056 Uiso 0.5 1 calc R . P B 2
C33 C 1.0231(16) 1.0834(14) -0.3991(6) 0.057(4) Uani 0.5 1 d . . P C 1
H33A H 1.078824 1.168740 -0.379301 0.068 Uiso 0.5 1 calc R . P C 1
H33B H 1.086781 1.039989 -0.404116 0.068 Uiso 0.5 1 calc R . P C 1
C34 C 0.941(2) 1.0793(15) -0.4682(7) 0.079(6) Uani 0.5 1 d . . P C 1
H34A H 0.868084 1.111630 -0.462543 0.095 Uiso 0.5 1 calc R . P C 1
H34B H 1.004368 1.131577 -0.493540 0.095 Uiso 0.5 1 calc R . P C 1
C35 C 0.8778(19) 0.9533(16) -0.5055(7) 0.079(6) Uani 0.5 1 d . . P C 1
H35A H 0.815058 0.900342 -0.480178 0.095 Uiso 0.5 1 calc R . P C 1
H35B H 0.950592 0.921049 -0.512123 0.095 Uiso 0.5 1 calc R . P C 1
C36 C 0.7954(18) 0.9535(16) -0.5734(7) 0.082(6) Uani 0.5 1 d . . P C 1
H36A H 0.759507 0.871708 -0.599167 0.123 Uiso 0.5 1 calc GR . P C 1
H36B H 0.856567 1.009977 -0.597119 0.123 Uiso 0.5 1 calc GR . P C 1
H36C H 0.718635 0.978957 -0.566617 0.123 Uiso 0.5 1 calc GR . P C 1
C37 C 0.6666(5) 0.8124(5) 0.0839(3) 0.0201(13) Uani 1 1 d . . . . .
C38 C 0.6233(6) 0.7443(6) 0.1141(3) 0.0297(15) Uani 1 1 d . . . . .
C39 C 0.5595(6) 0.6608(6) 0.1601(3) 0.0332(15) Uani 1 1 d . . . . .
C40 C 0.4403(6) 0.5574(5) 0.1399(3) 0.0316(15) Uani 1 1 d . . . . .
H40 H 0.399187 0.534999 0.094788 0.038 Uiso 1 1 calc R . . . .
C41 C 0.3808(6) 0.4865(6) 0.1847(3) 0.0342(16) Uani 1 1 d . . . . .
H41 H 0.297632 0.418182 0.169975 0.041 Uiso 1 1 calc R . . . .
C42 C 0.4409(6) 0.5138(6) 0.2511(3) 0.0330(15) Uani 1 1 d . . . . .
C43 C 0.5615(7) 0.6149(6) 0.2702(3) 0.0405(17) Uani 1 1 d . . . . .
H43 H 0.606558 0.633562 0.314768 0.049 Uiso 1 1 calc R . . . .
C44 C 0.6180(6) 0.6889(6) 0.2270(3) 0.0380(17) Uani 1 1 d . . . . .
H44 H 0.697777 0.760031 0.242586 0.046 Uiso 1 1 calc R . . . .
C45 C 0.3784(7) 0.4401(5) 0.2997(3) 0.0355(16) Uani 1 1 d . . . . .
C46 C 0.4587(7) 0.4229(6) 0.3537(3) 0.0369(16) Uani 1 1 d . . . . .
H46 H 0.555979 0.450652 0.357349 0.044 Uiso 1 1 calc R . . . .
C47 C 0.3961(7) 0.3653(6) 0.4021(3) 0.0401(17) Uani 1 1 d . . . . .
C48 C 0.1811(7) 0.3364(6) 0.3463(3) 0.0395(17) Uani 1 1 d . . . . .
C49 C 0.2362(7) 0.3936(5) 0.2957(3) 0.0370(16) Uani 1 1 d . . . . .
H49 H 0.177482 0.400744 0.259079 0.044 Uiso 1 1 calc R . . . .
C50 C 0.4792(8) 0.3510(6) 0.4611(3) 0.0458(18) Uani 1 1 d . . . . .
C51 C 0.6908(10) 0.3888(8) 0.5202(4) 0.083(3) Uani 1 1 d . . . . .
H51 H 0.788085 0.423928 0.524269 0.100 Uiso 1 1 calc R . . . .
C52 C 0.6399(13) 0.3359(9) 0.5714(5) 0.086(3) Uani 1 1 d . . . . .
H52 H 0.699133 0.331065 0.608601 0.103 Uiso 1 1 calc R . . . .
C53 C 0.4984(13) 0.2899(9) 0.5664(4) 0.089(3) Uani 1 1 d . . . . .
H53 H 0.457733 0.252995 0.600786 0.106 Uiso 1 1 calc R . . . .
C54 C 0.4149(10) 0.2982(8) 0.5102(4) 0.073(3) Uani 1 1 d . . . . .
H54 H 0.317456 0.268532 0.505961 0.087 Uiso 1 1 calc R . . . .
C55 C 0.0305(7) 0.2911(6) 0.3465(3) 0.0449(19) Uani 1 1 d . . . . .
C56 C -0.1879(8) 0.2465(7) 0.2906(4) 0.058(2) Uani 1 1 d . . . . .
H56 H -0.247825 0.237840 0.250613 0.070 Uiso 1 1 calc R . . . .
C57 C -0.2453(8) 0.2217(9) 0.3457(4) 0.090(4) Uani 1 1 d . . . . .
H57 H -0.341726 0.198500 0.344286 0.108 Uiso 1 1 calc R . . . .
C58 C -0.1583(10) 0.2317(9) 0.4027(5) 0.097(3) Uani 1 1 d . U . . .
H58 H -0.194322 0.215236 0.441729 0.116 Uiso 1 1 calc R . . . .
C59 C -0.0164(9) 0.2660(8) 0.4037(4) 0.076(3) Uani 1 1 d . U . . .
H59 H 0.044975 0.271724 0.442580 0.091 Uiso 1 1 calc R . . . .
N1 N 0.6309(5) 1.0606(4) 0.0730(2) 0.0248(11) Uani 1 1 d . . . . .
N2 N 0.5787(5) 1.2271(4) 0.0783(2) 0.0271(12) Uani 1 1 d . . . . .
N3 N 0.8200(5) 0.8989(4) -0.0364(2) 0.0232(11) Uani 1 1 d . . . . .
N4 N 0.9331(5) 0.9321(4) -0.1206(2) 0.0240(11) Uani 1 1 d . . . . .
N5 N 0.6156(7) 0.3951(6) 0.4653(3) 0.064(2) Uani 1 1 d . . . . .
N6 N 0.2591(6) 0.3216(5) 0.3989(3) 0.0432(15) Uani 1 1 d . . . . .
N7 N -0.0529(6) 0.2820(5) 0.2899(3) 0.0485(16) Uani 1 1 d . . . . .
C34' C 0.7167(15) 1.0341(14) -0.4321(7) 0.056(4) Uani 0.5 1 d . . P C 2
H34C H 0.769351 1.115505 -0.441491 0.067 Uiso 0.5 1 calc R . P C 2
H34D H 0.735282 0.973900 -0.462097 0.067 Uiso 0.5 1 calc R . P C 2
C33' C 0.7714(16) 1.0267(15) -0.3600(7) 0.059(4) Uani 0.5 1 d . . P C 2
H33C H 0.707885 0.953039 -0.346952 0.071 Uiso 0.5 1 calc R . P C 2
H33D H 0.773346 1.098046 -0.330324 0.071 Uiso 0.5 1 calc R . P C 2
C35' C 0.5670(17) 1.0123(18) -0.4469(9) 0.077(6) Uani 0.5 1 d . . P C 2
H35C H 0.546314 1.069185 -0.415497 0.093 Uiso 0.5 1 calc R . P C 2
H35D H 0.513059 0.928775 -0.440875 0.093 Uiso 0.5 1 calc R . P C 2
C36' C 0.522(2) 1.0294(17) -0.5184(10) 0.075(6) Uani 0.5 1 d . . P C 2
H36D H 0.566797 1.114527 -0.523055 0.112 Uiso 0.5 1 calc GR . P C 2
H36E H 0.421580 1.006610 -0.527667 0.112 Uiso 0.5 1 calc GR . P C 2
H36F H 0.548654 0.977949 -0.549508 0.112 Uiso 0.5 1 calc GR . P C 2

loop_
_atom_site_aniso_label
_atom_site_aniso_U_11
_atom_site_aniso_U_22
_atom_site_aniso_U_33
_atom_site_aniso_U_23
_atom_site_aniso_U_13
_atom_site_aniso_U_12
Pt1 0.02281(12) 0.01848(12) 0.02425(13) 0.00366(9) 0.00392(9) 0.00568(9)
C1 0.021(3) 0.022(3) 0.022(3) -0.004(3) -0.001(3) 0.000(3)
C2 0.035(4) 0.028(4) 0.030(4) 0.006(3) 0.010(3) 0.010(3)
C3 0.035(4) 0.033(4) 0.038(4) 0.005(3) 0.009(3) 0.007(3)
C4 0.033(4) 0.033(4) 0.032(4) 0.001(3) 0.012(3) 0.005(3)
C5 0.025(3) 0.026(4) 0.041(4) -0.002(3) 0.008(3) 0.010(3)
C6 0.019(3) 0.022(3) 0.033(4) -0.001(3) -0.002(3) 0.001(3)
C7 0.019(3) 0.026(3) 0.028(3) -0.001(3) 0.001(3) 0.008(3)
C8 0.036(4) 0.024(3) 0.033(4) 0.005(3) 0.004(3) 0.014(3)
C9 0.030(4) 0.023(3) 0.034(4) 0.005(3) 0.003(3) 0.011(3)
C10 0.027(3) 0.018(3) 0.034(4) 0.003(3) 0.005(3) 0.004(3)
C11 0.026(3) 0.024(3) 0.035(4) -0.001(3) 0.005(3) 0.008(3)
C12 0.037(4) 0.030(4) 0.051(5) -0.002(3) 0.004(3) 0.007(3)
C13 0.051(5) 0.041(4) 0.036(4) 0.006(3) -0.003(4) 0.003(4)
C14 0.076(6) 0.056(5) 0.042(5) -0.001(4) -0.017(4) 0.010(4)
C15 0.112(9) 0.149(11) 0.035(5) 0.015(6) -0.014(5) -0.009(7)
C16 0.022(3) 0.023(3) 0.022(3) 0.003(3) 0.003(3) 0.000(3)
C17 0.017(3) 0.019(3) 0.030(3) -0.001(3) -0.004(3) 0.007(2)
C18 0.017(3) 0.026(3) 0.029(3) 0.002(3) 0.004(3) 0.005(3)
C19 0.027(3) 0.029(4) 0.028(3) 0.007(3) 0.005(3) 0.007(3)
C20 0.037(4) 0.025(3) 0.025(3) 0.009(3) 0.002(3) 0.006(3)
C21 0.034(4) 0.015(3) 0.033(4) 0.003(3) 0.002(3) 0.007(3)
C22 0.021(3) 0.024(3) 0.025(3) -0.001(3) 0.002(3) 0.007(3)
C23 0.019(3) 0.022(3) 0.028(3) 0.003(3) 0.006(3) 0.007(3)
C24 0.026(3) 0.025(3) 0.029(3) 0.008(3) 0.008(3) 0.006(3)
C25 0.033(4) 0.027(4) 0.035(4) 0.009(3) 0.004(3) 0.010(3)
C26 0.027(3) 0.030(4) 0.040(4) 0.004(3) 0.006(3) 0.013(3)
C27 0.019(3) 0.029(4) 0.027(3) 0.002(3) 0.004(3) 0.007(3)
C28 0.021(3) 0.021(3) 0.026(3) 0.000(3) 0.001(3) 0.005(3)
C29 0.023(3) 0.027(4) 0.035(4) 0.010(3) 0.012(3) 0.005(3)
C30 0.029(3) 0.033(4) 0.030(4) 0.007(3) 0.005(3) 0.007(3)
C31 0.041(4) 0.049(5) 0.030(4) 0.010(3) 0.009(3) 0.001(3)
C32 0.059(5) 0.044(4) 0.035(4) 0.010(3) 0.015(4) 0.013(4)
C33 0.066(11) 0.060(11) 0.036(9) 0.011(7) 0.013(8) 0.011(8)
C34 0.099(16) 0.071(13) 0.051(11) 0.006(9) 0.021(10) 0.010(11)
C35 0.097(15) 0.076(13) 0.037(10) 0.011(9) -0.003(10) 0.003(11)
C36 0.076(13) 0.096(15) 0.053(11) 0.010(10) 0.017(10) 0.005(11)
C37 0.011(3) 0.025(3) 0.020(3) -0.006(3) 0.008(2) 0.001(2)
C38 0.034(4) 0.026(4) 0.032(4) -0.009(3) -0.001(3) 0.020(3)
C39 0.034(4) 0.036(4) 0.037(4) 0.010(3) 0.010(3) 0.020(3)
C40 0.032(4) 0.029(4) 0.034(4) 0.008(3) 0.003(3) 0.012(3)
C41 0.020(3) 0.036(4) 0.047(4) 0.010(3) 0.003(3) 0.012(3)
C42 0.029(4) 0.042(4) 0.035(4) 0.015(3) 0.012(3) 0.016(3)
C43 0.038(4) 0.040(4) 0.039(4) 0.010(3) 0.008(3) 0.006(3)
C44 0.032(4) 0.041(4) 0.037(4) 0.017(3) 0.008(3) 0.005(3)
C45 0.034(4) 0.028(4) 0.036(4) 0.003(3) 0.004(3) 0.004(3)
C46 0.036(4) 0.040(4) 0.034(4) 0.007(3) 0.003(3) 0.014(3)
C47 0.051(5) 0.034(4) 0.033(4) 0.008(3) 0.002(3) 0.014(3)
C48 0.039(4) 0.031(4) 0.036(4) -0.003(3) 0.005(3) 0.001(3)
C49 0.035(4) 0.035(4) 0.033(4) 0.006(3) 0.008(3) 0.003(3)
C50 0.060(5) 0.038(4) 0.040(4) 0.005(3) 0.003(4) 0.022(4)
C51 0.100(8) 0.070(6) 0.061(6) 0.012(5) -0.025(6) 0.022(6)
C52 0.131(10) 0.080(7) 0.059(6) 0.014(5) -0.016(7) 0.065(7)
C53 0.145(11) 0.116(9) 0.044(5) 0.034(6) 0.020(6) 0.088(8)
C54 0.104(8) 0.099(7) 0.051(5) 0.041(5) 0.034(5) 0.066(6)
C55 0.041(4) 0.048(5) 0.035(4) 0.003(3) 0.014(3) 0.001(3)
C56 0.040(5) 0.073(6) 0.043(5) 0.003(4) 0.004(4) 0.002(4)
C57 0.037(5) 0.159(10) 0.040(5) -0.003(5) 0.006(4) -0.002(6)
C58 0.079(5) 0.121(5) 0.074(5) 0.012(4) 0.028(4) 0.013(4)
C59 0.059(4) 0.097(5) 0.054(4) 0.010(3) 0.019(3) 0.007(3)
N1 0.027(3) 0.021(3) 0.029(3) 0.009(2) 0.007(2) 0.009(2)
N2 0.024(3) 0.022(3) 0.032(3) 0.002(2) 0.002(2) 0.007(2)
N3 0.027(3) 0.020(3) 0.026(3) 0.006(2) 0.007(2) 0.011(2)
N4 0.027(3) 0.022(3) 0.021(3) 0.001(2) 0.003(2) 0.008(2)
N5 0.071(5) 0.058(5) 0.054(4) 0.013(3) -0.012(4) 0.017(4)
N6 0.053(4) 0.031(3) 0.039(3) 0.005(3) 0.004(3) 0.008(3)
N7 0.045(4) 0.047(4) 0.041(4) 0.003(3) 0.009(3) 0.003(3)
C34' 0.046(10) 0.058(11) 0.063(11) 0.008(8) 0.001(8) 0.021(8)
C33' 0.058(10) 0.075(12) 0.046(9) 0.018(8) 0.027(8) 0.018(9)
C35' 0.046(12) 0.081(15) 0.094(16) 0.033(13) 0.014(11) 0.006(11)
C36' 0.052(14) 0.050(14) 0.11(2) 0.002(11) 0.001(11) 0.008(11)

loop_
_atom_type_symbol
_atom_type_description
_atom_type_scat_dispersion_real
_atom_type_scat_dispersion_imag
_atom_type_scat_source
C C 0.0033 0.0016 'International Tables Vol C Tables 4.2.6.8 and 6.1.1.4'
H H 0.0000 0.0000 'International Tables Vol C Tables 4.2.6.8 and 6.1.1.4'
N N 0.0061 0.0033 'International Tables Vol C Tables 4.2.6.8 and 6.1.1.4'
Pt Pt -1.7033 8.3905 'International Tables Vol C Tables 4.2.6.8 and 6.1.1.4'

loop_
_geom_angle_atom_site_label_1
_geom_angle_atom_site_label_2
_geom_angle_atom_site_label_3
_geom_angle
_geom_angle_site_symmetry_1
_geom_angle_site_symmetry_3
_geom_angle_publ_flag
C17 Pt1 C37 177.0(2) . . ?
C17 Pt1 N1 79.7(2) . . ?
C17 Pt1 N3 79.3(2) . . ?
N1 Pt1 C37 99.03(19) . . ?
N1 Pt1 N3 158.90(17) . . ?
N3 Pt1 C37 102.07(19) . . ?
C2 C1 C6 120.6(5) . . ?
N1 C1 C2 130.9(6) . . ?
N1 C1 C6 108.4(5) . . ?
C1 C2 H2 121.6 . . ?
C3 C2 C1 116.7(6) . . ?
C3 C2 H2 121.6 . . ?
C2 C3 H3 118.7 . . ?
C2 C3 C4 122.6(6) . . ?
C4 C3 H3 118.7 . . ?
C3 C4 H4 119.4 . . ?
C5 C4 C3 121.1(6) . . ?
C5 C4 H4 119.4 . . ?
C4 C5 H5 121.4 . . ?
C4 C5 C6 117.1(6) . . ?
C6 C5 H5 121.4 . . ?
C5 C6 C1 121.8(6) . . ?
N2 C6 C1 106.4(5) . . ?
N2 C6 C5 131.8(6) . . ?
N1 C7 C16 117.1(5) . . ?
N1 C7 N2 111.3(5) . . ?
N2 C7 C16 131.4(6) . . ?
H8A C8 H8B 107.8 . . ?
C9 C8 H8A 109.1 . . ?
C9 C8 H8B 109.1 . . ?
N2 C8 H8A 109.1 . . ?
N2 C8 H8B 109.1 . . ?
N2 C8 C9 112.7(5) . . ?
C8 C9 H9A 108.6 . . ?
C8 C9 H9B 108.6 . . ?
C8 C9 C10 114.6(5) . . ?
H9A C9 H9B 107.6 . . ?
C10 C9 H9A 108.6 . . ?
C10 C9 H9B 108.6 . . ?
C9 C10 H10A 109.2 . . ?
C9 C10 H10B 109.2 . . ?
H10A C10 H10B 107.9 . . ?
C11 C10 C9 112.1(5) . . ?
C11 C10 H10A 109.2 . . ?
C11 C10 H10B 109.2 . . ?
C10 C11 H11A 108.8 . . ?
C10 C11 H11B 108.8 . . ?
C10 C11 C12 113.9(5) . . ?
H11A C11 H11B 107.7 . . ?
C12 C11 H11A 108.8 . . ?
C12 C11 H11B 108.8 . . ?
C11 C12 H12A 108.6 . . ?
C11 C12 H12B 108.6 . . ?
H12A C12 H12B 107.6 . . ?
C13 C12 C11 114.7(6) . . ?
C13 C12 H12A 108.6 . . ?
C13 C12 H12B 108.6 . . ?
C12 C13 H13A 108.8 . . ?
C12 C13 H13B 108.9 . . ?
C12 C13 C14 113.6(6) . . ?
H13A C13 H13B 107.7 . . ?
C14 C13 H13A 108.9 . . ?
C14 C13 H13B 108.8 . . ?
C13 C14 H14A 109.2 . . ?
C13 C14 H14B 109.2 . . ?
C13 C14 C15 112.0(7) . . ?
H14A C14 H14B 107.9 . . ?
C15 C14 H14A 109.2 . . ?
C15 C14 H14B 109.2 . . ?
C14 C15 H15A 109.5 . . ?
C14 C15 H15B 109.5 . . ?
C14 C15 H15C 109.5 . . ?
H15A C15 H15B 109.5 . . ?
H15A C15 H15C 109.5 . . ?
H15B C15 H15C 109.5 . . ?
C17 C16 C7 109.7(5) . . ?
C17 C16 C21 119.3(5) . . ?
C21 C16 C7 131.0(6) . . ?
C16 C17 Pt1 118.9(4) . . ?
C16 C17 C18 122.2(5) . . ?
C18 C17 Pt1 118.8(4) . . ?
C17 C18 C19 118.6(5) . . ?
C17 C18 C22 110.4(5) . . ?
C19 C18 C22 131.0(5) . . ?
C18 C19 H19 120.9 . . ?
C20 C19 C18 118.1(5) . . ?
C20 C19 H19 120.9 . . ?
C19 C20 H20 118.5 . . ?
C21 C20 C19 122.9(6) . . ?
C21 C20 H20 118.5 . . ?
C16 C21 H21 120.5 . . ?
C20 C21 C16 118.9(6) . . ?
C20 C21 H21 120.5 . . ?
N3 C22 C18 116.4(5) . . ?
N4 C22 C18 131.8(5) . . ?
N4 C22 N3 111.7(5) . . ?
C24 C23 C28 122.0(5) . . ?
N3 C23 C24 130.5(5) . . ?
N3 C23 C28 107.5(5) . . ?
C23 C24 H24 121.6 . . ?
C25 C24 C23 116.7(5) . . ?
C25 C24 H24 121.6 . . ?
C24 C25 H25 119.2 . . ?
C24 C25 C26 121.7(6) . . ?
C26 C25 H25 119.2 . . ?
C25 C26 H26 118.8 . . ?
C27 C26 C25 122.5(6) . . ?
C27 C26 H26 118.8 . . ?
C26 C27 H27 122.1 . . ?
C26 C27 C28 115.8(5) . . ?
C28 C27 H27 122.1 . . ?
C23 C28 C27 121.4(5) . . ?
N4 C28 C23 107.8(5) . . ?
N4 C28 C27 130.8(5) . . ?
H29A C29 H29B 107.7 . . ?
C30 C29 H29A 108.9 . . ?
C30 C29 H29B 108.9 . . ?
N4 C29 H29A 108.9 . . ?
N4 C29 H29B 108.9 . . ?
N4 C29 C30 113.2(5) . . ?
C29 C30 H30A 109.5 . . ?
C29 C30 H30B 109.5 . . ?
C29 C30 C31 110.8(5) . . ?
H30A C30 H30B 108.1 . . ?
C31 C30 H30A 109.5 . . ?
C31 C30 H30B 109.5 . . ?
C30 C31 H31A 108.4 . . ?
C30 C31 H31B 108.4 . . ?
H31A C31 H31B 107.5 . . ?
C32 C31 C30 115.3(5) . . ?
C32 C31 H31A 108.4 . . ?
C32 C31 H31B 108.4 . . ?
C31 C32 H32A 109.7 . . ?
C31 C32 H32B 109.7 . . ?
C31 C32 H32C 107.7 . . ?
C31 C32 H32D 107.7 . . ?
C31 C32 C33 109.8(7) . . ?
C31 C32 C33' 118.3(7) . . ?
H32A C32 H32B 108.2 . . ?
H32C C32 H32D 107.1 . . ?
C33 C32 H32A 109.7 . . ?
C33 C32 H32B 109.7 . . ?
C33' C32 H32C 107.7 . . ?
C33' C32 H32D 107.7 . . ?
C32 C33 H33A 109.5 . . ?
C32 C33 H33B 109.5 . . ?
H33A C33 H33B 108.1 . . ?
C34 C33 C32 110.5(12) . . ?
C34 C33 H33A 109.5 . . ?
C34 C33 H33B 109.5 . . ?
C33 C34 H34A 109.3 . . ?
C33 C34 H34B 109.3 . . ?
H34A C34 H34B 108.0 . . ?
C35 C34 C33 111.5(14) . . ?
C35 C34 H34A 109.3 . . ?
C35 C34 H34B 109.3 . . ?
C34 C35 H35A 109.8 . . ?
C34 C35 H35B 109.8 . . ?
C34 C35 C36 109.6(15) . . ?
H35A C35 H35B 108.2 . . ?
C36 C35 H35A 109.8 . . ?
C36 C35 H35B 109.8 . . ?
C35 C36 H36A 109.5 . . ?
C35 C36 H36B 109.5 . . ?
C35 C36 H36C 109.5 . . ?
H36A C36 H36B 109.5 . . ?
H36A C36 H36C 109.5 . . ?
H36B C36 H36C 109.5 . . ?
C38 C37 Pt1 168.6(5) . . ?
C37 C38 C39 173.6(7) . . ?
C40 C39 C38 123.0(6) . . ?
C40 C39 C44 117.4(6) . . ?
C44 C39 C38 119.5(6) . . ?
C39 C40 H40 119.5 . . ?
C41 C40 C39 121.1(6) . . ?
C41 C40 H40 119.5 . . ?
C40 C41 H41 119.4 . . ?
C40 C41 C42 121.2(6) . . ?
C42 C41 H41 119.4 . . ?
C41 C42 C45 122.0(6) . . ?
C43 C42 C41 117.2(6) . . ?
C43 C42 C45 120.7(6) . . ?
C42 C43 H43 118.9 . . ?
C44 C43 C42 122.1(6) . . ?
C44 C43 H43 118.9 . . ?
C39 C44 H44 119.6 . . ?
C43 C44 C39 120.9(6) . . ?
C43 C44 H44 119.6 . . ?
C46 C45 C42 121.9(6) . . ?
C49 C45 C42 120.4(6) . . ?
C49 C45 C46 117.6(6) . . ?
C45 C46 H46 120.1 . . ?
C47 C46 C45 119.9(6) . . ?
C47 C46 H46 120.1 . . ?
C46 C47 C50 120.8(7) . . ?
N6 C47 C46 122.8(6) . . ?
N6 C47 C50 116.4(6) . . ?
C49 C48 C55 121.5(6) . . ?
N6 C48 C49 123.1(6) . . ?
N6 C48 C55 115.4(6) . . ?
C45 C49 C48 119.1(6) . . ?
C45 C49 H49 120.4 . . ?
C48 C49 H49 120.4 . . ?
C54 C50 C47 119.8(8) . . ?
N5 C50 C47 117.1(7) . . ?
N5 C50 C54 123.0(7) . . ?
C52 C51 H51 117.2 . . ?
N5 C51 H51 117.2 . . ?
N5 C51 C52 125.6(10) . . ?
C51 C52 H52 121.6 . . ?
C51 C52 C53 116.8(9) . . ?
C53 C52 H52 121.6 . . ?
C52 C53 H53 120.2 . . ?
C52 C53 C54 119.5(9) . . ?
C54 C53 H53 120.2 . . ?
C50 C54 C53 117.9(9) . . ?
C50 C54 H54 121.0 . . ?
C53 C54 H54 121.0 . . ?
C59 C55 C48 119.5(7) . . ?
N7 C55 C48 117.1(6) . . ?
N7 C55 C59 123.3(7) . . ?
C57 C56 H56 118.0 . . ?
N7 C56 H56 118.0 . . ?
N7 C56 C57 123.9(7) . . ?
C56 C57 H57 121.2 . . ?
C58 C57 C56 117.6(8) . . ?
C58 C57 H57 121.2 . . ?
C57 C58 H58 119.9 . . ?
C57 C58 C59 120.2(9) . . ?
C59 C58 H58 119.9 . . ?
C55 C59 C58 117.6(8) . . ?
C55 C59 H59 121.2 . . ?
C58 C59 H59 121.2 . . ?
C1 N1 Pt1 139.2(4) . . ?
C7 N1 Pt1 114.4(4) . . ?
C7 N1 C1 106.4(5) . . ?
C6 N2 C8 124.1(5) . . ?
C7 N2 C6 107.5(5) . . ?
C7 N2 C8 128.4(5) . . ?
C22 N3 Pt1 115.0(4) . . ?
C22 N3 C23 106.6(5) . . ?
C23 N3 Pt1 138.4(4) . . ?
C22 N4 C28 106.4(5) . . ?
C22 N4 C29 127.7(5) . . ?
C28 N4 C29 125.5(5) . . ?
C51 N5 C50 117.1(8) . . ?
C47 N6 C48 117.6(6) . . ?
C56 N7 C55 117.4(6) . . ?
H34C C34' H34D 107.5 . . ?
C33' C34' H34C 108.5 . . ?
C33' C34' H34D 108.5 . . ?
C35' C34' H34C 108.5 . . ?
C35' C34' H34D 108.5 . . ?
C35' C34' C33' 114.9(14) . . ?
C32 C33' H33C 109.3 . . ?
C32 C33' H33D 109.3 . . ?
C34' C33' C32 111.5(10) . . ?
C34' C33' H33C 109.3 . . ?
C34' C33' H33D 109.3 . . ?
H33C C33' H33D 108.0 . . ?
C34' C35' H35C 109.2 . . ?
C34' C35' H35D 109.2 . . ?
C34' C35' C36' 112.0(14) . . ?
H35C C35' H35D 107.9 . . ?
C36' C35' H35C 109.2 . . ?
C36' C35' H35D 109.2 . . ?
C35' C36' H36D 109.5 . . ?
C35' C36' H36E 109.5 . . ?
C35' C36' H36F 109.5 . . ?
H36D C36' H36E 109.5 . . ?
H36D C36' H36F 109.5 . . ?
H36E C36' H36F 109.5 . . ?

loop_
_geom_bond_atom_site_label_1
_geom_bond_atom_site_label_2
_geom_bond_distance
_geom_bond_site_symmetry_2
_geom_bond_publ_flag
Pt1 C17 1.970(6) . ?
Pt1 C37 2.115(6) . ?
Pt1 N1 2.019(5) . ?
Pt1 N3 2.027(5) . ?
C1 C2 1.400(8) . ?
C1 C6 1.406(8) . ?
C1 N1 1.386(7) . ?
C2 H2 0.9500 . ?
C2 C3 1.377(8) . ?
C3 H3 0.9500 . ?
C3 C4 1.402(9) . ?
C4 H4 0.9500 . ?
C4 C5 1.374(8) . ?
C5 H5 0.9500 . ?
C5 C6 1.395(8) . ?
C6 N2 1.388(7) . ?
C7 C16 1.468(8) . ?
C7 N1 1.352(7) . ?
C7 N2 1.356(7) . ?
C8 H8A 0.9900 . ?
C8 H8B 0.9900 . ?
C8 C9 1.522(7) . ?
C8 N2 1.469(7) . ?
C9 H9A 0.9900 . ?
C9 H9B 0.9900 . ?
C9 C10 1.524(7) . ?
C10 H10A 0.9900 . ?
C10 H10B 0.9900 . ?
C10 C11 1.521(7) . ?
C11 H11A 0.9900 . ?
C11 H11B 0.9900 . ?
C11 C12 1.523(8) . ?
C12 H12A 0.9900 . ?
C12 H12B 0.9900 . ?
C12 C13 1.488(9) . ?
C13 H13A 0.9900 . ?
C13 H13B 0.9900 . ?
C13 C14 1.526(9) . ?
C14 H14A 0.9900 . ?
C14 H14B 0.9900 . ?
C14 C15 1.532(11) . ?
C15 H15A 0.9800 . ?
C15 H15B 0.9800 . ?
C15 H15C 0.9800 . ?
C16 C17 1.387(8) . ?
C16 C21 1.410(7) . ?
C17 C18 1.393(8) . ?
C18 C19 1.436(7) . ?
C18 C22 1.458(8) . ?
C19 H19 0.9500 . ?
C19 C20 1.389(8) . ?
C20 H20 0.9500 . ?
C20 C21 1.382(8) . ?
C21 H21 0.9500 . ?
C22 N3 1.355(7) . ?
C22 N4 1.348(7) . ?
C23 C24 1.386(7) . ?
C23 C28 1.396(7) . ?
C23 N3 1.385(7) . ?
C24 H24 0.9500 . ?
C24 C25 1.379(8) . ?
C25 H25 0.9500 . ?
C25 C26 1.395(8) . ?
C26 H26 0.9500 . ?
C26 C27 1.386(8) . ?
C27 H27 0.9500 . ?
C27 C28 1.404(8) . ?
C28 N4 1.389(7) . ?
C29 H29A 0.9900 . ?
C29 H29B 0.9900 . ?
C29 C30 1.514(8) . ?
C29 N4 1.462(7) . ?
C30 H30A 0.9900 . ?
C30 H30B 0.9900 . ?
C30 C31 1.522(8) . ?
C31 H31A 0.9900 . ?
C31 H31B 0.9900 . ?
C31 C32 1.522(8) . ?
C32 H32A 0.9900 . ?
C32 H32B 0.9900 . ?
C32 H32C 0.9900 . ?
C32 H32D 0.9900 . ?
C32 C33 1.583(14) . ?
C32 C33' 1.581(16) . ?
C33 H33A 0.9900 . ?
C33 H33B 0.9900 . ?
C33 C34 1.56(2) . ?
C34 H34A 0.9900 . ?
C34 H34B 0.9900 . ?
C34 C35 1.49(2) . ?
C35 H35A 0.9900 . ?
C35 H35B 0.9900 . ?
C35 C36 1.56(2) . ?
C36 H36A 0.9800 . ?
C36 H36B 0.9800 . ?
C36 H36C 0.9800 . ?
C37 C38 1.088(7) . ?
C38 C39 1.504(9) . ?
C39 C40 1.394(8) . ?
C39 C44 1.402(8) . ?
C40 H40 0.9500 . ?
C40 C41 1.387(8) . ?
C41 H41 0.9500 . ?
C41 C42 1.396(8) . ?
C42 C43 1.385(8) . ?
C42 C45 1.479(8) . ?
C43 H43 0.9500 . ?
C43 C44 1.373(8) . ?
C44 H44 0.9500 . ?
C45 C46 1.396(8) . ?
C45 C49 1.390(8) . ?
C46 H46 0.9500 . ?
C46 C47 1.386(8) . ?
C47 C50 1.477(9) . ?
C47 N6 1.341(8) . ?
C48 C49 1.394(8) . ?
C48 C55 1.486(9) . ?
C48 N6 1.349(8) . ?
C49 H49 0.9500 . ?
C50 C54 1.384(10) . ?
C50 N5 1.333(9) . ?
C51 H51 0.9500 . ?
C51 C52 1.369(12) . ?
C51 N5 1.329(9) . ?
C52 H52 0.9500 . ?
C52 C53 1.382(13) . ?
C53 H53 0.9500 . ?
C53 C54 1.406(11) . ?
C54 H54 0.9500 . ?
C55 C59 1.369(9) . ?
C55 N7 1.346(8) . ?
C56 H56 0.9500 . ?
C56 C57 1.378(10) . ?
C56 N7 1.336(8) . ?
C57 H57 0.9500 . ?
C57 C58 1.369(11) . ?
C58 H58 0.9500 . ?
C58 C59 1.401(11) . ?
C59 H59 0.9500 . ?
C34' H34C 0.9900 . ?
C34' H34D 0.9900 . ?
C34' C33' 1.559(18) . ?
C34' C35' 1.49(2) . ?
C33' H33C 0.9900 . ?
C33' H33D 0.9900 . ?
C35' H35C 0.9900 . ?
C35' H35D 0.9900 . ?
C35' C36' 1.56(2) . ?
C35' H36E 0.60(3) 2_674 ?
C36' H36D 0.9800 . ?
C36' H36E 1.26(4) 2_674 ?
C36' H36E 0.9800 . ?
C36' H36F 0.9800 . ?
